data_1561349
loop_
_publ_author_name
'Wu, Hui'
'Tang, Wan Si'
'Zhou, Wei'
'Tarver, Jacob D.'
'Stavila, Vitalie'
'Brown, Craig M.'
'Udovic, Terrence J.'

_publ_section_title
;
 The low-temperature structural behavior of sodium
 1-carba-closo-decaborate: NaCB9H10
;
_journal_name_full 'Journal of Solid State Chemistry'
_journal_page_first 162
_journal_page_last 167
_journal_paper_doi 10.1016/j.jssc.2016.08.024
_journal_volume 243
_journal_year 2016
_chemical_formula_sum 'C H10 B9 Na'
_chemical_formula_weight 142.37
_space_group_IT_number 14
_space_group_name_Hall '-P 2ybc'
_space_group_name_H-M_alt 'P 1 21/c 1'
_symmetry_cell_setting monoclinic
_symmetry_space_group_name_H-M 'P 1 21/c 1'
_audit_creation_date 2016-03-02T15:10
_audit_creation_method 'from EXP file using GSAS2CIF'
_cell_angle_alpha 90.0
_cell_angle_beta 132.6075(9)
_cell_angle_gamma 90.0
_cell_formula_units_Z 8
_cell_length_a 14.3713(5)
_cell_length_b 7.72240(23)
_cell_length_c 19.6297(7)
_cell_measurement_temperature 100
_cell_volume 1603.41(10)
_computing_structure_refinement GSAS
_diffrn_ambient_temperature 100
_diffrn_measurement_device_type APS
_diffrn_radiation_polarisn_ratio 0.99
_diffrn_radiation_probe x-ray
_diffrn_radiation_type synchrotron
_diffrn_radiation_wavelength 0.72768
_exptl_absorpt_correction_T_max 1.00000
_exptl_absorpt_correction_T_min 1.00000
_pd_calc_method 'Rietveld Refinement'
_pd_meas_2theta_range_inc 0.0104
_pd_meas_2theta_range_max 26.9896
_pd_meas_2theta_range_min 1.0
_pd_meas_number_of_points 2500
_pd_phase_name NaCB9H10_100K_P21c
_pd_proc_2theta_range_inc 0.0104
_pd_proc_2theta_range_max 26.9999
_pd_proc_2theta_range_min 1.0103
_pd_proc_info_datetime 2016-03-02T15:10:17
_pd_proc_ls_peak_cutoff 0.00100
_pd_proc_ls_prof_R_factor 0.0256
_pd_proc_ls_prof_wR_expected 0.0110
_pd_proc_ls_prof_wR_factor 0.0352
_pd_proc_number_of_points 2500
_refine_ls_goodness_of_fit_all 3.21
_refine_ls_matrix_type full
_refine_ls_number_parameters 18
_refine_ls_number_restraints 0
_refine_ls_R_Fsqd_factor 0.04794
_refine_ls_shift/su_max 0.02
_refine_ls_shift/su_mean 0.01
_reflns_d_resolution_high 1.559
_reflns_d_resolution_low 10.577
_reflns_limit_h_max 9
_reflns_limit_h_min 0
_reflns_limit_k_max 5
_reflns_limit_k_min 0
_reflns_limit_l_max 9
_reflns_limit_l_min -12
_reflns_number_total 445
_cod_data_source_file JSSC-2016-243-162.cif
_cod_data_source_block NACB9H10_100K_publ
_cod_depositor_comments
;
The following automatic conversions were performed:

data item '_geom_angle_publ_flag' value 'N' was changed to 'n' in
accordance with the built-in table derived from the CIF Core
dictionary named 'cif_core.dic' version 2.4.5 last updated on
2014-11-21 (296 times).

data item '_geom_bond_publ_flag' value 'N' was changed to 'n' in
accordance with the built-in table derived from the CIF Core
dictionary named 'cif_core.dic' version 2.4.5 last updated on
2014-11-21 (137 times).

Automatic conversion script
Id: cif_fix_values 8369 2020-08-20 11:38:08Z andrius 
;
_cod_original_cell_volume 1603.42(9)
_cod_original_sg_symbol_H-M 'P 21/c'
_cod_database_code 1561349
_gsas_exptl_extinct_corr_t_min 1.00000
_gsas_exptl_extinct_corr_t_max 1.00000

loop_
_symmetry_equiv_pos_site_id
_symmetry_equiv_pos_as_xyz
1 +x,+y,+z
2 -x,+y+1/2,-z+1/2
-1 -x,-y,-z
-2 +x,-y+1/2,+z+1/2

loop_
_atom_site_type_symbol
_atom_site_label
_atom_site_fract_x
_atom_site_fract_y
_atom_site_fract_z
_atom_site_occupancy
_atom_site_thermal_displace_type
_atom_site_U_iso_or_equiv
_atom_site_symmetry_multiplicity
B B1 0.48565(25) 0.2175(11) 0.44493(22) 1.0 Uiso 0.03172 4
B B2 0.51345(25) 0.0803(11) 0.38423(22) 1.0 Uiso 0.03172 4
B B3 0.52600(25) 0.4101(11) 0.41529(22) 1.0 Uiso 0.03172 4
B B4 0.55520(25) 0.2728(11) 0.35542(22) 1.0 Uiso 0.03172 4
B B5 0.40478(25) 0.1677(11) 0.26878(22) 1.0 Uiso 0.03172 4
B B6 0.35575(25) 0.1287(11) 0.33308(22) 1.0 Uiso 0.03172 4
B B7 0.36454(25) 0.3612(11) 0.35476(22) 1.0 Uiso 0.03172 4
B B8 0.41352(25) 0.4012(11) 0.29121(22) 1.0 Uiso 0.03172 4
B B9 0.61960(25) 0.2307(11) 0.46468(22) 1.0 Uiso 0.03172 4
H H1 0.48617(25) 0.1850(11) 0.50493(22) 1.0 Uiso 0.065 4
H H2 0.54495(25) -0.0676(11) 0.39377(22) 1.0 Uiso 0.065 4
H H3 0.56844(25) 0.5472(11) 0.45289(22) 1.0 Uiso 0.065 4
H H4 0.61986(25) 0.2921(11) 0.33774(22) 1.0 Uiso 0.065 4
H H5 0.37743(25) 0.0933(11) 0.20427(22) 1.0 Uiso 0.065 4
H H6 0.28416(25) 0.0256(11) 0.32171(22) 1.0 Uiso 0.065 4
H H7 0.30189(25) 0.4474(11) 0.36137(22) 1.0 Uiso 0.065 4
H H8 0.39270(25) 0.5235(11) 0.24538(22) 1.0 Uiso 0.065 4
H H9 0.72735(25) 0.2158(11) 0.53586(22) 1.0 Uiso 0.065 4
H H10 0.20134(25) 0.2905(11) 0.19323(22) 1.0 Uiso 0.065 4
C C1 0.29947(25) 0.2763(11) 0.25666(22) 1.0 Uiso 0.03172 4
B B10 0.02674(25) 0.2922(9) 0.46561(18) 1.0 Uiso 0.03172 4
B B11 -0.01760(25) 0.4194(9) 0.36867(18) 1.0 Uiso 0.03172 4
B B12 -0.01807(25) 0.0925(9) 0.39956(18) 1.0 Uiso 0.03172 4
B B13 -0.06398(25) 0.2195(9) 0.30201(18) 1.0 Uiso 0.03172 4
B B14 0.08119(25) 0.3283(9) 0.35235(18) 1.0 Uiso 0.03172 4
B B15 0.14515(25) 0.3795(9) 0.46847(18) 1.0 Uiso 0.03172 4
B B16 0.14501(25) 0.1490(9) 0.49033(18) 1.0 Uiso 0.03172 4
B B17 0.08091(25) 0.0967(9) 0.37444(18) 1.0 Uiso 0.03172 4
B B18 -0.11466(25) 0.2689(9) 0.35632(18) 1.0 Uiso 0.03172 4
H H11 0.03530(25) 0.3302(9) 0.52892(18) 1.0 Uiso 0.065 4
H H12 -0.05304(25) 0.5652(9) 0.34462(18) 1.0 Uiso 0.065 4
H H13 -0.05335(25) -0.0436(9) 0.40390(18) 1.0 Uiso 0.065 4
H H14 -0.13581(25) 0.1920(9) 0.22020(18) 1.0 Uiso 0.065 4
H H15 0.09756(25) 0.3970(9) 0.30714(18) 1.0 Uiso 0.065 4
H H36 0.21888(25) 0.4874(9) 0.52282(18) 1.0 Uiso 0.065 4
H H17 0.21675(25) 0.0703(9) 0.56151(18) 1.0 Uiso 0.065 4
H H18 0.09773(25) -0.0279(9) 0.34832(18) 1.0 Uiso 0.065 4
H H19 -0.21967(25) 0.2836(9) 0.32692(18) 1.0 Uiso 0.065 4
H H20 0.29064(25) 0.2145(9) 0.47221(18) 1.0 Uiso 0.065 4
C C2 0.19551(25) 0.2277(9) 0.44491(18) 1.0 Uiso 0.03172 4
Na Na1 0.3498(4) 0.7443(13) 0.34490(28) 1.0 Uiso 0.05643 4
Na Na2 0.1543(4) 0.7436(12) 0.01317(28) 1.0 Uiso 0.05643 4

loop_
_atom_type_symbol
_atom_type_number_in_cell
_atom_type_scat_dispersion_real
_atom_type_scat_dispersion_imag
_atom_type_scat_Cromer_Mann_a1
_atom_type_scat_Cromer_Mann_a2
_atom_type_scat_Cromer_Mann_a3
_atom_type_scat_Cromer_Mann_a4
_atom_type_scat_Cromer_Mann_b1
_atom_type_scat_Cromer_Mann_b2
_atom_type_scat_Cromer_Mann_b3
_atom_type_scat_Cromer_Mann_b4
_atom_type_scat_Cromer_Mann_c
_atom_type_scat_source
B 72.0 0.000 0.000 2.05450 23.2185 1.33260 1.02100 1.09790 60.3498 0.70680 0.14030 -0.1932 International_Tables_Vol_C
H 80.0 0.000 0.000 0.49300 10.5109 0.32291 26.1257 0.14019 3.14236 0.04081 57.7997 0.00304 International_Tables_Vol_C
C 8.0 0.000 0.000 2.31000 20.8439 1.02000 10.2075 1.58860 0.56870 0.86500 51.6512 0.21560 International_Tables_Vol_C
Na 8.0 0.000 0.000 4.76260 3.28500 3.17360 8.84220 1.26740 0.31360 1.11280 129.424 0.67600 International_Tables_Vol_C

loop_
_geom_angle_atom_site_label_1
_geom_angle_atom_site_label_2
_geom_angle_atom_site_label_3
_geom_angle
_geom_angle_site_symmetry_1
_geom_angle_site_symmetry_2
_geom_angle_site_symmetry_3
_geom_angle_publ_flag
B2 B1 B3 90.4378(22) 1_555 . 1_555 n
B2 B1 B6 59.1584(29) 1_555 . 1_555 n
B2 B1 B7 102.0868(30) 1_555 . 1_555 n
B2 B1 B9 57.8113(11) 1_555 . 1_555 n
B2 B1 H1 131.2990(17) 1_555 . 1_555 n
B3 B1 B6 102.2735(25) 1_555 . 1_555 n
B3 B1 B7 59.1979(25) 1_555 . 1_555 n
B3 B1 B9 57.7601(8) 1_555 . 1_555 n
B3 B1 H1 133.6181(5) 1_555 . 1_555 n
B6 B1 B7 61.2675(21) 1_555 . 1_555 n
B6 B1 B9 112.5480(25) 1_555 . 1_555 n
B6 B1 H1 115.5394(30) 1_555 . 1_555 n
B7 B1 B9 112.4748(22) 1_555 . 1_555 n
B7 B1 H1 117.0431(25) 1_555 . 1_555 n
B9 B1 H1 122.5823(11) 1_555 . 1_555 n
B1 B2 B4 89.6058(22) 1_555 . 1_555 n
B1 B2 B5 102.5564(29) 1_555 . 1_555 n
B1 B2 B6 59.5107(16) 1_555 . 1_555 n
B1 B2 B9 57.0047(26) 1_555 . 1_555 n
B1 B2 H2 132.6601(14) 1_555 . 1_555 n
B4 B2 B5 59.5253(17) 1_555 . 1_555 n
B4 B2 B6 102.2882(18) 1_555 . 1_555 n
B4 B2 B9 57.1937(25) 1_555 . 1_555 n
B4 B2 H2 130.9586(18) 1_555 . 1_555 n
B5 B2 B6 61.6705(13) 1_555 . 1_555 n
B5 B2 B9 112.3749(21) 1_555 . 1_555 n
B5 B2 H2 117.9633(12) 1_555 . 1_555 n
B6 B2 B9 112.1326(18) 1_555 . 1_555 n
B6 B2 H2 119.24490(20) 1_555 . 1_555 n
B9 B2 H2 119.9346(19) 1_555 . 1_555 n
B1 B3 B4 89.5743(22) 1_555 . 1_555 n
B1 B3 B7 59.4687(11) 1_555 . 1_555 n
B1 B3 B8 102.2549(19) 1_555 . 1_555 n
B1 B3 B9 57.0188(24) 1_555 . 1_555 n
B1 B3 H3 131.5522(21) 1_555 . 1_555 n
B4 B3 B7 102.0743(21) 1_555 . 1_555 n
B4 B3 B8 59.5774(25) 1_555 . 1_555 n
B4 B3 B9 57.1979(23) 1_555 . 1_555 n
B4 B3 H3 131.8426(16) 1_555 . 1_555 n
B7 B3 B8 61.2663(13) 1_555 . 1_555 n
B7 B3 B9 112.0447(19) 1_555 . 1_555 n
B7 B3 H3 119.1389(4) 1_555 . 1_555 n
B8 B3 B9 112.3276(11) 1_555 . 1_555 n
B8 B3 H3 119.1188(10) 1_555 . 1_555 n
B9 B3 H3 119.5158(21) 1_555 . 1_555 n
B2 B4 B3 90.3783(22) 1_555 . 1_555 n
B2 B4 B5 59.4092(21) 1_555 . 1_555 n
B2 B4 B8 102.2238(26) 1_555 . 1_555 n
B2 B4 B9 57.7114(9) 1_555 . 1_555 n
B2 B4 H4 132.0746(8) 1_555 . 1_555 n
B3 B4 B5 102.5395(29) 1_555 . 1_555 n
B3 B4 B8 59.2170(23) 1_555 . 1_555 n
B3 B4 B9 57.6503(21) 1_555 . 1_555 n
B3 B4 H4 132.2055(12) 1_555 . 1_555 n
B5 B4 B8 61.4360(24) 1_555 . 1_555 n
B5 B4 B9 112.7430(17) 1_555 . 1_555 n
B5 B4 H4 116.8521(32) 1_555 . 1_555 n
B8 B4 B9 112.4105(11) 1_555 . 1_555 n
B8 B4 H4 117.2820(27) 1_555 . 1_555 n
B9 B4 H4 121.5178(22) 1_555 . 1_555 n
B2 B5 B4 61.0654(16) 1_555 . 1_555 n
B2 B5 B6 58.8995(31) 1_555 . 1_555 n
B2 B5 B8 101.8577(16) 1_555 . 1_555 n
B2 B5 H5 122.6614(25) 1_555 . 1_555 n
B2 B5 C1 108.0953(21) 1_555 . 1_555 n
B4 B5 B6 101.4234(33) 1_555 . 1_555 n
B4 B5 B8 59.2627(12) 1_555 . 1_555 n
B4 B5 H5 122.9020(19) 1_555 . 1_555 n
B4 B5 C1 108.2864(28) 1_555 . 1_555 n
B6 B5 B8 89.5444(9) 1_555 . 1_555 n
B6 B5 H5 130.3625(19) 1_555 . 1_555 n
B6 B5 C1 54.9045(15) 1_555 . 1_555 n
B8 B5 H5 130.3754(7) 1_555 . 1_555 n
B8 B5 C1 55.0248(13) 1_555 . 1_555 n
H5 B5 C1 119.8015(13) 1_555 . 1_555 n
B1 B6 B2 61.3309(18) 1_555 . 1_555 n
B1 B6 B5 102.2587(35) 1_555 . 1_555 n
B1 B6 B7 59.3509(6) 1_555 . 1_555 n
B1 B6 H6 122.1989(21) 1_555 . 1_555 n
B1 B6 C1 108.7573(24) 1_555 . 1_555 n
B2 B6 B5 59.4300(23) 1_555 . 1_555 n
B2 B6 B7 102.2669(6) 1_555 . 1_555 n
B2 B6 H6 124.6376(21) 1_555 . 1_555 n
B2 B6 C1 108.6077(8) 1_555 . 1_555 n
B5 B6 B7 90.0472(9) 1_555 . 1_555 n
B5 B6 H6 131.4129(14) 1_555 . 1_555 n
B5 B6 C1 54.9418(20) 1_555 . 1_555 n
B7 B6 H6 127.6946(14) 1_555 . 1_555 n
B7 B6 C1 55.2942(21) 1_555 . 1_555 n
H6 B6 C1 118.2918(18) 1_555 . 1_555 n
B1 B7 B3 61.3334(18) 1_555 . 1_555 n
B1 B7 B6 59.3816(16) 1_555 . 1_555 n
B1 B7 B8 102.3016(31) 1_555 . 1_555 n
B1 B7 H7 122.4143(26) 1_555 . 1_555 n
B1 B7 C1 108.5792(23) 1_555 . 1_555 n
B3 B7 B6 102.4496(7) 1_555 . 1_555 n
B3 B7 B8 59.4672(26) 1_555 . 1_555 n
B3 B7 H7 122.9480(23) 1_555 . 1_555 n
B3 B7 C1 108.8473(11) 1_555 . 1_555 n
B6 B7 B8 90.2683(9) 1_555 . 1_555 n
B6 B7 H7 129.2716(12) 1_555 . 1_555 n
B6 B7 C1 55.0631(6) 1_555 . 1_555 n
B8 B7 H7 130.3318(13) 1_555 . 1_555 n
B8 B7 C1 55.2729(24) 1_555 . 1_555 n
H7 B7 C1 119.2103(18) 1_555 . 1_555 n
B3 B8 B4 61.2056(11) 1_555 . 1_555 n
B3 B8 B5 102.4334(5) 1_555 . 1_555 n
B3 B8 B7 59.2665(32) 1_555 . 1_555 n
B3 B8 H8 121.8889(17) 1_555 . 1_555 n
B3 B8 C1 108.7129(15) 1_555 . 1_555 n
B4 B8 B5 59.3013(13) 1_555 . 1_555 n
B4 B8 B7 101.8147(27) 1_555 . 1_555 n
B4 B8 H8 123.4185(15) 1_555 . 1_555 n
B4 B8 C1 108.1963(28) 1_555 . 1_555 n
B5 B8 B7 90.1400(9) 1_555 . 1_555 n
B5 B8 H8 130.7569(21) 1_555 . 1_555 n
B5 B8 C1 54.8843(15) 1_555 . 1_555 n
B7 B8 H8 129.2193(14) 1_555 . 1_555 n
B7 B8 C1 55.3249(20) 1_555 . 1_555 n
H8 B8 C1 119.5970(15) 1_555 . 1_555 n
B1 B9 B2 65.1840(19) 1_555 . 1_555 n
B1 B9 B3 65.2211(18) 1_555 . 1_555 n
B1 B9 B4 99.1944(15) 1_555 . 1_555 n
B1 B9 H9 129.3693(27) 1_555 . 1_555 n
B2 B9 B3 99.2102(24) 1_555 . 1_555 n
B2 B9 B4 65.0948(19) 1_555 . 1_555 n
B2 B9 H9 130.8901(15) 1_555 . 1_555 n
B3 B9 B4 65.1518(7) 1_555 . 1_555 n
B3 B9 H9 129.8860(11) 1_555 . 1_555 n
B4 B9 H9 131.4332(19) 1_555 . 1_555 n
B5 C1 B6 70.1537(16) 1_555 . 1_555 n
B5 C1 B7 108.1533(16) 1_555 . 1_555 n
B5 C1 B8 70.0909(28) 1_555 . 1_555 n
B5 C1 H10 126.0087(25) 1_555 . 1_555 n
B6 C1 B7 69.6426(26) 1_555 . 1_555 n
B6 C1 B8 107.9779(18) 1_555 . 1_555 n
B6 C1 H10 126.0246(14) 1_555 . 1_555 n
B7 C1 B8 69.4021(11) 1_555 . 1_555 n
B7 C1 H10 125.8377(18) 1_555 . 1_555 n
B8 C1 H10 125.9917(20) 1_555 . 1_555 n
B11 B10 B12 90.4511(28) 1_555 . 1_555 n
B11 B10 B15 59.1030(14) 1_555 . 1_555 n
B11 B10 B16 102.1794(14) 1_555 . 1_555 n
B11 B10 B18 57.6341(23) 1_555 . 1_555 n
B11 B10 H11 131.6917(21) 1_555 . 1_555 n
B12 B10 B15 102.1435(14) 1_555 . 1_555 n
B12 B10 B16 59.1564(17) 1_555 . 1_555 n
B12 B10 B18 57.7970(13) 1_555 . 1_555 n
B12 B10 H11 132.9111(9) 1_555 . 1_555 n
B15 B10 B16 61.2978(24) 1_555 . 1_555 n
B15 B10 B18 112.2637(31) 1_555 . 1_555 n
B15 B10 H11 116.4514(10) 1_555 . 1_555 n
B16 B10 B18 112.4314(23) 1_555 . 1_555 n
B16 B10 H11 117.1218(12) 1_555 . 1_555 n
B18 B10 H11 122.1750(30) 1_555 . 1_555 n
B10 B11 B13 89.5685(28) 1_555 . 1_555 n
B10 B11 B14 102.3719(18) 1_555 . 1_555 n
B10 B11 B15 59.4820(20) 1_555 . 1_555 n
B10 B11 B18 57.0880(13) 1_555 . 1_555 n
B10 B11 H12 132.2775(7) 1_555 . 1_555 n
B13 B11 B14 59.4942(18) 1_555 . 1_555 n
B13 B11 B15 102.1658(16) 1_555 . 1_555 n
B13 B11 B18 57.0638(15) 1_555 . 1_555 n
B13 B11 H12 131.3526(20) 1_555 . 1_555 n
B14 B11 B15 61.4876(32) 1_555 . 1_555 n
B14 B11 B18 112.1878(23) 1_555 . 1_555 n
B14 B11 H12 118.3959(11) 1_555 . 1_555 n
B15 B11 B18 112.1120(25) 1_555 . 1_555 n
B15 B11 H12 119.1445(4) 1_555 . 1_555 n
B18 B11 H12 119.9216(23) 1_555 . 1_555 n
B10 B12 B13 89.6865(28) 1_555 . 1_555 n
B10 B12 B16 59.5542(12) 1_555 . 1_555 n
B10 B12 B17 102.4457(16) 1_555 . 1_555 n
B10 B12 B18 57.0752(19) 1_555 . 1_555 n
B10 B12 H13 130.8565(19) 1_555 . 1_555 n
B13 B12 B16 102.2669(20) 1_555 . 1_555 n
B13 B12 B17 59.6177(18) 1_555 . 1_555 n
B13 B12 B18 57.0492(11) 1_555 . 1_555 n
B13 B12 H13 132.5118(9) 1_555 . 1_555 n
B16 B12 B17 61.4189(34) 1_555 . 1_555 n
B16 B12 B18 112.1363(20) 1_555 . 1_555 n
B16 B12 H13 118.4433(14) 1_555 . 1_555 n
B17 B12 B18 112.2448(20) 1_555 . 1_555 n
B17 B12 H13 119.2874(10) 1_555 . 1_555 n
B18 B12 H13 119.7762(26) 1_555 . 1_555 n
B11 B13 B12 90.2894(28) 1_555 . 1_555 n
B11 B13 B14 59.2595(10) 1_555 . 1_555 n
B11 B13 B17 102.2655(18) 1_555 . 1_555 n
B11 B13 B18 57.5724(16) 1_555 . 1_555 n
B11 B13 H14 132.1347(9) 1_555 . 1_555 n
B12 B13 B14 102.2829(15) 1_555 . 1_555 n
B12 B13 B17 59.1583(15) 1_555 . 1_555 n
B12 B13 B18 57.7330(21) 1_555 . 1_555 n
B12 B13 H14 132.6890(21) 1_555 . 1_555 n
B14 B13 B17 61.4622(25) 1_555 . 1_555 n
B14 B13 B18 112.4381(23) 1_555 . 1_555 n
B14 B13 H14 116.3301(13) 1_555 . 1_555 n
B17 B13 B18 112.4489(29) 1_555 . 1_555 n
B17 B13 H14 116.7225(13) 1_555 . 1_555 n
B18 B13 H14 122.3271(31) 1_555 . 1_555 n
B11 B14 B13 61.2462(25) 1_555 . 1_555 n
B11 B14 B15 59.0341(17) 1_555 . 1_555 n
B11 B14 B17 102.1338(12) 1_555 . 1_555 n
B11 B14 H15 122.6408(15) 1_555 . 1_555 n
B11 B14 C2 108.3755(30) 1_555 . 1_555 n
B13 B14 B15 101.6744(11) 1_555 . 1_555 n
B13 B14 B17 59.2917(10) 1_555 . 1_555 n
B13 B14 H15 122.7492(20) 1_555 . 1_555 n
B13 B14 C2 108.2813(22) 1_555 . 1_555 n
B15 B14 B17 89.7609(13) 1_555 . 1_555 n
B15 B14 H15 130.3566(20) 1_555 . 1_555 n
B15 B14 C2 55.1020(21) 1_555 . 1_555 n
B17 B14 H15 130.0698(4) 1_555 . 1_555 n
B17 B14 C2 54.9242(10) 1_555 . 1_555 n
H15 B14 C2 119.6849(30) 1_555 . 1_555 n
B10 B15 B11 61.4149(30) 1_555 . 1_555 n
B10 B15 B14 102.3177(16) 1_555 . 1_555 n
B10 B15 B16 59.3933(9) 1_555 . 1_555 n
B10 B15 H36 122.6302(21) 1_555 . 1_555 n
B10 B15 C2 108.6606(20) 1_555 . 1_555 n
B11 B15 B14 59.4783(20) 1_555 . 1_555 n
B11 B15 B16 102.4667(10) 1_555 . 1_555 n
B11 B15 H36 124.7721(16) 1_555 . 1_555 n
B11 B15 C2 108.7401(25) 1_555 . 1_555 n
B14 B15 B16 90.1481(13) 1_555 . 1_555 n
B14 B15 H36 131.0324(11) 1_555 . 1_555 n
B14 B15 C2 55.0615(11) 1_555 . 1_555 n
B16 B15 H36 127.5957(17) 1_555 . 1_555 n
B16 B15 C2 55.1536(16) 1_555 . 1_555 n
H36 B15 C2 117.8828(27) 1_555 . 1_555 n
B10 B16 B12 61.2894(24) 1_555 . 1_555 n
B10 B16 B15 59.3089(16) 1_555 . 1_555 n
B10 B16 B17 102.2393(11) 1_555 . 1_555 n
B10 B16 H17 122.4709(18) 1_555 . 1_555 n
B10 B16 C2 108.5459(21) 1_555 . 1_555 n
B12 B16 B15 102.2444(9) 1_555 . 1_555 n
B12 B16 B17 59.3907(17) 1_555 . 1_555 n
B12 B16 H17 123.4183(15) 1_555 . 1_555 n
B12 B16 C2 108.6424(33) 1_555 . 1_555 n
B15 B16 B17 90.1577(13) 1_555 . 1_555 n
B15 B16 H17 129.0336(8) 1_555 . 1_555 n
B15 B16 C2 55.1100(4) 1_555 . 1_555 n
B17 B16 H17 130.5263(21) 1_555 . 1_555 n
B17 B16 C2 55.1505(21) 1_555 . 1_555 n
H17 B16 C2 119.0333(30) 1_555 . 1_555 n
B12 B17 B13 61.2240(28) 1_555 . 1_555 n
B12 B17 B14 102.1740(5) 1_555 . 1_555 n
B12 B17 B16 59.1904(21) 1_555 . 1_555 n
B12 B17 H18 122.2941(11) 1_555 . 1_555 n
B12 B17 C2 108.4932(29) 1_555 . 1_555 n
B13 B17 B14 59.2461(16) 1_555 . 1_555 n
B13 B17 B16 101.8310(16) 1_555 . 1_555 n
B13 B17 H18 123.2895(19) 1_555 . 1_555 n
B13 B17 C2 108.1969(25) 1_555 . 1_555 n
B14 B17 B16 89.9332(13) 1_555 . 1_555 n
B14 B17 H18 130.6040(17) 1_555 . 1_555 n
B14 B17 C2 54.8754(15) 1_555 . 1_555 n
B16 B17 H18 129.5074(8) 1_555 . 1_555 n
B16 B17 C2 55.1855(12) 1_555 . 1_555 n
H18 B17 C2 119.5490(25) 1_555 . 1_555 n
B10 B18 B11 65.2779(23) 1_555 . 1_555 n
B10 B18 B12 65.1278(16) 1_555 . 1_555 n
B10 B18 B13 99.383(4) 1_555 . 1_555 n
B10 B18 H19 129.7088(21) 1_555 . 1_555 n
B11 B18 B12 99.3303(29) 1_555 . 1_555 n
B11 B18 B13 65.3638(17) 1_555 . 1_555 n
B11 B18 H19 130.1876(18) 1_555 . 1_555 n
B12 B18 B13 65.2178(20) 1_555 . 1_555 n
B12 B18 H19 130.4753(12) 1_555 . 1_555 n
B13 B18 H19 130.9084(20) 1_555 . 1_555 n
B14 C2 B15 69.8365(28) 1_555 . 1_555 n
B14 C2 B16 108.1991(33) 1_555 . 1_555 n
B14 C2 B17 70.2003(22) 1_555 . 1_555 n
B14 C2 H20 126.0751(17) 1_555 . 1_555 n
B15 C2 B16 69.7364(19) 1_555 . 1_555 n
B15 C2 B17 108.0807(28) 1_555 . 1_555 n
B15 C2 H20 126.2785(12) 1_555 . 1_555 n
B16 C2 B17 69.6640(30) 1_555 . 1_555 n
B16 C2 H20 125.7254(19) 1_555 . 1_555 n
B17 C2 H20 125.6377(18) 1_555 . 1_555 n
H1 Na1 H6 87.47(33) -1_666 . 1_565 n
H1 Na1 H7 100.91(31) -1_666 . 1_555 n
H1 Na1 H14 123.66(20) -1_666 . 2_555 n
H1 Na1 H19 152.0(4) -1_666 . 2_555 n
H6 Na1 H7 142.27(20) 1_565 . 1_555 n
H6 Na1 H14 81.31(26) 1_565 . 2_555 n
H6 Na1 H19 77.77(29) 1_565 . 2_555 n
H7 Na1 H14 63.32(23) 1_555 . 2_555 n
H7 Na1 H19 105.34(34) 1_555 . 2_555 n
H14 Na1 H19 77.85(13) 2_555 . 2_555 n
H4 Na2 H9 77.31(13) 2_655 . 2_655 n
H4 Na2 H11 129.86(28) 2_655 . 2_555 n
H4 Na2 H19 57.04(14) 2_655 . 2_555 n
H9 Na2 H11 146.17(26) 2_655 . 2_555 n
H9 Na2 H19 134.15(19) 2_655 . 2_555 n
H11 Na2 H19 77.11(16) 2_555 . 2_555 n

loop_
_geom_bond_atom_site_label_1
_geom_bond_atom_site_label_2
_geom_bond_distance
_geom_bond_site_symmetry_1
_geom_bond_site_symmetry_2
_geom_bond_publ_flag
B1 B2 1.829(9) . 1_555 n
B1 B3 1.828(11) . 1_555 n
B1 B6 1.796(6) . 1_555 n
B1 B7 1.795(8) . 1_555 n
B1 B9 1.689(7) . 1_555 n
B1 H1 1.200(6) . 1_555 n
B1 Na1 3.081(5) . -1_666 n
B2 B4 1.830(11) . 1_555 n
B2 B5 1.799(6) . 1_555 n
B2 B6 1.790(7) . 1_555 n
B2 B9 1.706(9) . 1_555 n
B2 H2 1.196(12) . 1_555 n
B2 Na1 3.225(11) . 1_545 n
B3 B4 1.831(9) . 1_555 n
B3 B7 1.791(7) . 1_555 n
B3 B8 1.795(4) . 1_555 n
B3 B9 1.704(10) . 1_555 n
B3 H3 1.195(11) . 1_555 n
B3 Na1 3.200(11) . 1_555 n
B4 B5 1.802(7) . 1_555 n
B4 B8 1.801(8) . 1_555 n
B4 B9 1.696(5) . 1_555 n
B4 H4 1.202(7) . 1_555 n
B4 Na2 3.091(5) . 2_645 n
B5 B6 1.839(7) . 1_555 n
B5 B8 1.840(12) . 1_555 n
B5 H5 1.189(7) . 1_555 n
B5 C1 1.601(9) . 1_555 n
B6 B1 1.796(6) . 1_555 n
B6 B2 1.790(7) . 1_555 n
B6 B7 1.830(12) . 1_555 n
B6 H6 1.196(10) . 1_555 n
B6 C1 1.600(9) . 1_555 n
B6 Na1 2.983(13) . 1_545 n
B7 B8 1.828(7) . 1_555 n
B7 H7 1.195(9) . 1_555 n
B7 C1 1.605(6) . 1_555 n
B7 Na1 2.963(13) . 1_555 n
B8 H8 1.194(10) . 1_555 n
B8 C1 1.603(9) . 1_555 n
B8 Na1 3.206(11) . 1_555 n
B9 H9 1.198(5) . 1_555 n
B9 Na2 2.974(5) . 2_645 n
H1 Na1 2.266(5) . -1_666 n
H2 Na1 2.693(8) . 1_545 n
H3 Na1 2.768(8) . 1_555 n
H4 Na2 2.526(5) . 2_645 n
H6 Na1 2.288(13) . 1_545 n
C1 B5 1.601(9) . 1_555 n
C1 B6 1.600(9) . 1_555 n
C1 B7 1.605(6) . 1_555 n
C1 B8 1.603(9) . 1_555 n
C1 H10 1.084(5) . 1_555 n
B10 B11 1.831(6) . 1_555 n
B10 B12 1.829(9) . 1_555 n
B10 B15 1.797(7) . 1_555 n
B10 B16 1.798(8) . 1_555 n
B10 B18 1.692(4) . 1_555 n
B10 H11 1.199(6) . 1_555 n
B10 Na2 2.924(5) . 2_545 n
B11 B13 1.833(9) . 1_555 n
B11 B14 1.797(7) . 1_555 n
B11 B15 1.789(5) . 1_555 n
B11 B18 1.703(8) . 1_555 n
B11 H12 1.193(9) . 1_555 n
B12 B13 1.831(6) . 1_555 n
B12 B16 1.790(6) . 1_555 n
B12 B17 1.794(5) . 1_555 n
B12 B18 1.705(9) . 1_555 n
B12 H13 1.195(9) . 1_555 n
B12 Na2 3.220(10) . -2_555 n
B13 B14 1.801(7) . 1_555 n
B13 B17 1.802(7) . 1_555 n
B13 B18 1.693(7) . 1_555 n
B13 H14 1.202(4) . 1_555 n
B13 Na1 3.031(5) . 2_545 n
B14 B15 1.833(5) . 1_555 n
B14 B17 1.841(10) . 1_555 n
B14 H15 1.187(7) . 1_555 n
B14 C2 1.601(6) . 1_555 n
B15 B16 1.832(10) . 1_555 n
B15 H36 1.194(8) . 1_555 n
B15 C2 1.601(9) . 1_555 n
B15 Na2 3.017(12) . -2_565 n
B16 B17 1.830(5) . 1_555 n
B16 H17 1.198(6) . 1_555 n
B16 C2 1.602(7) . 1_555 n
B16 Na2 3.055(12) . -2_555 n
B17 H18 1.189(9) . 1_555 n
B17 C2 1.602(7) . 1_555 n
B18 H19 1.202(7) . 1_555 n
B18 Na1 2.998(5) . 2_545 n
B18 Na2 2.983(5) . 2_545 n
H11 Na2 2.346(6) . 2_545 n
H12 Na2 2.942(7) . -2_565 n
H13 Na2 2.688(8) . -2_555 n
H14 Na1 2.436(5) . 2_545 n
H36 Na2 2.230(11) . -2_565 n
H17 Na2 2.536(11) . -2_555 n
H19 Na1 2.535(5) . 2_545 n
H19 Na2 2.615(5) . 2_545 n
C2 B14 1.601(6) . 1_555 n
C2 B15 1.601(9) . 1_555 n
C2 B16 1.602(7) . 1_555 n
C2 B17 1.602(7) . 1_555 n
C2 H20 1.083(7) . 1_555 n
Na1 B1 3.081(5) . -1_666 n
Na1 B2 3.225(11) . 1_565 n
Na1 B3 3.200(11) . 1_555 n
Na1 B6 2.983(13) . 1_565 n
Na1 B7 2.963(13) . 1_555 n
Na1 B8 3.206(11) . 1_555 n
Na1 H1 2.266(5) . -1_666 n
Na1 H2 2.693(8) . 1_565 n
Na1 H3 2.768(8) . 1_555 n
Na1 H6 2.288(13) . 1_565 n
Na1 H7 2.478(12) . 1_555 n
Na1 H8 2.955(9) . 1_555 n
Na1 B13 3.031(5) . 2_555 n
Na1 B18 2.998(5) . 2_555 n
Na1 H14 2.436(5) . 2_555 n
Na1 H19 2.535(5) . 2_555 n
Na2 B4 3.091(5) . 2_655 n
Na2 B9 2.974(5) . 2_655 n
Na2 H4 2.526(5) . 2_655 n
Na2 H9 2.466(5) . 2_655 n
Na2 B10 2.924(5) . 2_555 n
Na2 B12 3.220(10) . -2_554 n
Na2 B15 3.017(12) . -2_564 n
Na2 B16 3.055(12) . -2_554 n
Na2 B18 2.983(5) . 2_555 n
Na2 H11 2.346(6) . 2_555 n
Na2 H12 2.942(7) . -2_564 n
Na2 H13 2.688(8) . -2_554 n
Na2 H36 2.230(11) . -2_564 n
Na2 H17 2.536(11) . -2_554 n
Na2 H19 2.615(5) . 2_555 n
